data_2300175
loop_
_publ_author_name
'Seredyuk, Maksym'
'Gaspar, Ana B.'
'Kusz, Joachim'
'Bednarek, Gabriela'
'G\"utlich, Philipp'

_publ_section_title
;
 Variable-temperature X-ray crystal structure determinations of
 {Fe[tren(6-Mepy)~3~]}(ClO~4~)~2~ and {Zn[tren(6-Mepy)~3~]}(ClO~4~)~2~
 compounds: correlation of the structural data with magnetic and
 M\"ossbauer spectroscopy data
;
_journal_issue 6
_journal_name_full 'Journal of Applied Crystallography'
_journal_page_first 1135
_journal_page_last 1145
_journal_paper_doi 10.1107/S0021889807048571
_journal_volume 40
_journal_year 2007
_chemical_formula_sum 'C27 H33 Cl2 Fe N7 O8'
_chemical_formula_weight 710.35
_chemical_name_systematic
;
 ?
;
_space_group_IT_number 14
_symmetry_cell_setting monoclinic
_symmetry_space_group_name_Hall '-P 2ybc'
_symmetry_space_group_name_H-M 'P 1 21/c 1'
_atom_sites_solution_hydrogens geom
_atom_sites_solution_primary direct
_atom_sites_solution_secondary difmap
_audit_creation_method SHELXL-97
_cell_angle_alpha 90.00
_cell_angle_beta 91.626(6)
_cell_angle_gamma 90.00
_cell_formula_units_Z 4
_cell_length_a 10.6286(7)
_cell_length_b 19.4535(11)
_cell_length_c 15.2589(10)
_cell_measurement_temperature 330(2)
_cell_volume 3153.7(3)
_computing_cell_refinement
;
CrysAlis RED, Oxford Diffraction Ltd.,
Version 1.171.29.2 (release 20-01-2006 CrysAlis171 .NET)
(compiled Jan 20 2006,12:36:28)
;
_computing_data_collection
;
CrysAlis CCD, Oxford Diffraction Ltd.,
Version 1.171.29.2 (release 20-01-2006 CrysAlis171 .NET)
(compiled Jan 20 2006,12:36:28)
;
_computing_data_reduction
;
CrysAlis RED, Oxford Diffraction Ltd.,
Version 1.171.29.2 (release 20-01-2006 CrysAlis171 .NET)
(compiled Jan 20 2006,12:36:28)
;
_computing_structure_refinement 'SHELXL-97 (Sheldrick, 1997)'
_computing_structure_solution 'SHELXS-97 (Sheldrick, 1990)'
_diffrn_ambient_temperature 330(2)
_diffrn_detector_area_resol_mean 16.0328
_diffrn_measured_fraction_theta_full 0.989
_diffrn_measured_fraction_theta_max 0.841
_diffrn_measurement_device_type KM4_CCD_Sapphire3
_diffrn_measurement_method \q-scan
_diffrn_radiation_monochromator graphite
_diffrn_radiation_source 'fine-focus sealed tube'
_diffrn_radiation_type MoK\a
_diffrn_radiation_wavelength 0.71073
_diffrn_reflns_av_R_equivalents 0.0213
_diffrn_reflns_av_sigmaI/netI 0.0518
_diffrn_reflns_limit_h_max 15
_diffrn_reflns_limit_h_min -15
_diffrn_reflns_limit_k_max 20
_diffrn_reflns_limit_k_min -29
_diffrn_reflns_limit_l_max 20
_diffrn_reflns_limit_l_min -22
_diffrn_reflns_number 27325
_diffrn_reflns_theta_full 25.00
_diffrn_reflns_theta_max 32.77
_diffrn_reflns_theta_min 2.87
_exptl_absorpt_coefficient_mu 0.707
_exptl_absorpt_correction_T_max 0.91335
_exptl_absorpt_correction_T_min 0.86370
_exptl_absorpt_correction_type multi-scan
_exptl_absorpt_process_details
;
CrysAlis RED, Oxford Diffraction Ltd.,
Version 1.171.29.2 (release 20-01-2006 CrysAlis171 .NET)
(compiled Jan 20 2006,12:36:28)
Empirical absorption correction using spherical harmonics,
implemented in SCALE3 ABSPACK scaling algorithm.
;
_exptl_crystal_colour 'dark red'
_exptl_crystal_density_diffrn 1.496
_exptl_crystal_density_method 'not measured'
_exptl_crystal_description polyhedron
_exptl_crystal_F_000 1472
_exptl_crystal_size_max 0.48
_exptl_crystal_size_mid 0.32
_exptl_crystal_size_min 0.12
_refine_diff_density_max 0.904
_refine_diff_density_min -0.760
_refine_ls_extinction_method none
_refine_ls_goodness_of_fit_ref 1.003
_refine_ls_hydrogen_treatment constr
_refine_ls_matrix_type full
_refine_ls_number_parameters 409
_refine_ls_number_reflns 9826
_refine_ls_number_restraints 0
_refine_ls_restrained_S_all 1.003
_refine_ls_R_factor_all 0.1073
_refine_ls_R_factor_gt 0.0509
_refine_ls_shift/su_max 0.001
_refine_ls_shift/su_mean 0.000
_refine_ls_structure_factor_coef Fsqd
_refine_ls_weighting_details 'calc w=1/[\s^2^(Fo^2^)+(0.0875P)^2^+0.0000P] where P=(Fo^2^+2Fc^2^)/3'
_refine_ls_weighting_scheme calc
_refine_ls_wR_factor_gt 0.1489
_refine_ls_wR_factor_ref 0.1619
_reflns_number_gt 4778
_reflns_number_total 9826
_reflns_threshold_expression >2sigma(I)
_cod_data_source_file aj5096.cif
_cod_data_source_block 1-Fe_330
_cod_original_sg_symbol_H-M 'P 21/c'
_cod_database_code 2300175

loop_
_symmetry_equiv_pos_as_xyz
'x, y, z'
'-x, y+1/2, -z+1/2'
'-x, -y, -z'
'x, -y-1/2, z-1/2'

loop_
_atom_site_type_symbol
_atom_site_label
_atom_site_fract_x
_atom_site_fract_y
_atom_site_fract_z
_atom_site_U_iso_or_equiv
_atom_site_adp_type
_atom_site_calc_flag
_atom_site_refinement_flags
_atom_site_occupancy
_atom_site_disorder_assembly
_atom_site_disorder_group
Fe Fe1 0.69961(3) 0.071182(16) 0.74103(2) 0.04317(12) Uani d . 1 . .
Cl Cl1 1.36123(8) 0.31808(4) 0.53953(6) 0.0727(2) Uani d . 1 . .
Cl Cl2 1.22389(9) -0.14705(5) 0.69166(7) 0.0881(3) Uani d . 1 . .
N N1 0.6277(2) 0.10185(11) 0.61455(14) 0.0591(6) Uani d . 1 . .
N N2 0.8444(2) 0.15038(10) 0.69306(14) 0.0519(5) Uani d . 1 . .
N N3 0.76502(19) 0.05309(11) 0.88287(13) 0.0505(5) Uani d . 1 . .
N N4 0.6188(2) 0.15368(10) 0.81151(15) 0.0550(5) Uani d . 1 . .
N N5 0.56106(19) -0.00453(11) 0.76475(14) 0.0531(5) Uani d . 1 . .
N N6 0.7704(2) -0.02719(10) 0.67259(12) 0.0485(5) Uani d . 1 . .
N N7 0.4063(2) 0.10733(12) 0.71469(18) 0.0719(7) Uani d . 1 . .
O O1 1.3230(4) 0.30619(19) 0.6249(2) 0.1543(15) Uani d . 1 . .
O O2 1.4371(3) 0.26463(13) 0.5082(2) 0.1246(11) Uani d . 1 . .
O O3 1.2454(4) 0.31955(19) 0.4888(3) 0.1489(13) Uani d . 1 . .
O O7 1.1692(4) -0.20407(15) 0.6517(2) 0.1378(12) Uani d . 1 . .
O O5 1.2917(7) -0.1184(3) 0.6363(3) 0.286(4) Uani d . 1 . .
O O6 1.1357(5) -0.1021(2) 0.7244(3) 0.193(2) Uani d . 1 . .
O O4 1.4157(3) 0.38241(13) 0.5291(3) 0.1349(12) Uani d . 1 . .
O O8 1.2930(4) -0.1628(3) 0.7690(2) 0.1693(17) Uani d . 1 . .
C C1 0.5770(3) -0.06345(13) 0.7336(2) 0.0619(7) Uani d . 1 . .
H H11 0.5195 -0.0981 0.7449 0.074 Uiso calc R 1 . .
C C2 0.6849(3) -0.07807(12) 0.67972(18) 0.0564(6) Uani d . 1 . .
C C3 0.6967(3) -0.14090(14) 0.6391(2) 0.0762(9) Uani d . 1 . .
H H13 0.6354 -0.1746 0.6446 0.091 Uiso calc R 1 . .
C C4 0.8015(4) -0.15254(16) 0.5900(2) 0.0853(10) Uani d . 1 . .
H H14 0.8112 -0.1941 0.5609 0.102 Uiso calc R 1 . .
C C5 0.8891(3) -0.10347(15) 0.5846(2) 0.0731(8) Uani d . 1 . .
H H15 0.9610 -0.1116 0.5529 0.088 Uiso calc R 1 . .
C C6 0.8737(3) -0.03979(13) 0.62637(17) 0.0575(6) Uani d . 1 . .
C C7 0.6913(3) 0.14531(15) 0.57336(18) 0.0672(8) Uani d . 1 . .
H H17 0.6635 0.1599 0.5181 0.081 Uiso calc R 1 . .
C C8 0.8086(3) 0.17310(13) 0.61167(19) 0.0616(7) Uani d . 1 . .
C C9 0.8786(4) 0.21912(16) 0.5654(2) 0.0852(11) Uani d . 1 . .
H H19 0.8523 0.2332 0.5095 0.102 Uiso calc R 1 . .
C C10 0.9908(4) 0.24458(19) 0.6039(3) 0.0957(12) Uani d . 1 . .
H H110 1.0403 0.2758 0.5743 0.115 Uiso calc R 1 . .
C C11 1.0249(3) 0.22251(17) 0.6852(3) 0.0865(10) Uani d . 1 . .
H H111 1.0989 0.2387 0.7118 0.104 Uiso calc R 1 . .
C C12 0.9504(3) 0.17575(13) 0.7293(2) 0.0621(7) Uani d . 1 . .
C C13 0.6472(3) 0.15746(15) 0.8918(2) 0.0660(8) Uani d . 1 . .
H H113 0.6203 0.1949 0.9242 0.079 Uiso calc R 1 . .
C C14 0.7216(3) 0.10390(16) 0.93479(17) 0.0612(7) Uani d . 1 . .
C C15 0.7401(3) 0.1045(2) 1.02413(19) 0.0762(9) Uani d . 1 . .
H H115 0.7100 0.1407 1.0574 0.091 Uiso calc R 1 . .
C C16 0.8032(3) 0.0515(2) 1.0635(2) 0.0867(11) Uani d . 1 . .
H H116 0.8189 0.0514 1.1238 0.104 Uiso calc R 1 . .
C C17 0.8430(3) -0.0015(2) 1.01281(19) 0.0747(9) Uani d . 1 . .
H H117 0.8820 -0.0393 1.0390 0.090 Uiso calc R 1 . .
C C18 0.8256(2) 0.00069(15) 0.92189(17) 0.0577(7) Uani d . 1 . .
C C19 0.5284(3) 0.20312(14) 0.7749(2) 0.0706(8) Uani d . 1 . .
H H119 0.5552 0.2184 0.7179 0.085 Uiso calc R 1 . .
H H219 0.5241 0.2429 0.8130 0.085 Uiso calc R 1 . .
C C20 0.4010(3) 0.16989(16) 0.7663(3) 0.0769(9) Uani d . 1 . .
H H120 0.3708 0.1592 0.8241 0.092 Uiso calc R 1 . .
H H220 0.3421 0.2017 0.7384 0.092 Uiso calc R 1 . .
C C21 0.4466(3) 0.00957(16) 0.8141(2) 0.0729(8) Uani d . 1 . .
H H121 0.4668 0.0386 0.8642 0.088 Uiso calc R 1 . .
H H221 0.4113 -0.0331 0.8352 0.088 Uiso calc R 1 . .
C C22 0.3516(3) 0.04575(17) 0.7524(3) 0.0865(11) Uani d . 1 . .
H H122 0.3256 0.0146 0.7058 0.104 Uiso calc R 1 . .
H H222 0.2777 0.0582 0.7847 0.104 Uiso calc R 1 . .
C C23 0.5045(4) 0.07919(17) 0.5764(2) 0.0799(10) Uani d . 1 . .
H H123 0.4965 0.0298 0.5825 0.096 Uiso calc R 1 . .
H H223 0.5001 0.0902 0.5144 0.096 Uiso calc R 1 . .
C C24 0.3979(3) 0.11412(17) 0.6219(2) 0.0828(10) Uani d . 1 . .
H H124 0.3977 0.1626 0.6068 0.099 Uiso calc R 1 . .
H H224 0.3188 0.0946 0.6006 0.099 Uiso calc R 1 . .
C C30 0.8753(3) -0.05520(15) 0.8660(2) 0.0713(8) Uani d . 1 . .
H H130 0.8064 -0.0814 0.8414 0.107 Uiso calc R 1 . .
H H230 0.9289 -0.0847 0.9010 0.107 Uiso calc R 1 . .
H H330 0.9226 -0.0355 0.8196 0.107 Uiso calc R 1 . .
C C31 0.9724(3) 0.01409(15) 0.6219(2) 0.0799(9) Uani d . 1 . .
H H131 0.9453 0.0493 0.5816 0.120 Uiso calc R 1 . .
H H231 1.0491 -0.0060 0.6023 0.120 Uiso calc R 1 . .
H H331 0.9865 0.0338 0.6790 0.120 Uiso calc R 1 . .
C C32 0.9918(3) 0.15204(18) 0.8169(2) 0.0809(9) Uani d . 1 . .
H H132 0.9338 0.1679 0.8595 0.121 Uiso calc R 1 . .
H H232 1.0741 0.1700 0.8307 0.121 Uiso calc R 1 . .
H H332 0.9946 0.1027 0.8176 0.121 Uiso calc R 1 . .

loop_
_atom_site_aniso_label
_atom_site_aniso_U_11
_atom_site_aniso_U_22
_atom_site_aniso_U_33
_atom_site_aniso_U_12
_atom_site_aniso_U_13
_atom_site_aniso_U_23
Fe1 0.0478(2) 0.03863(17) 0.04322(19) -0.00242(14) 0.00286(14) 0.00061(13)
Cl1 0.0804(5) 0.0570(4) 0.0819(5) -0.0076(3) 0.0228(4) -0.0002(3)
Cl2 0.0903(6) 0.0721(5) 0.1012(7) -0.0012(4) -0.0077(5) -0.0133(5)
N1 0.0710(15) 0.0530(12) 0.0526(13) 0.0015(11) -0.0076(11) 0.0000(10)
N2 0.0546(13) 0.0414(10) 0.0603(13) 0.0013(9) 0.0129(10) -0.0009(9)
N3 0.0463(11) 0.0607(12) 0.0446(11) -0.0093(9) 0.0051(9) -0.0007(9)
N4 0.0512(12) 0.0479(11) 0.0663(14) 0.0003(9) 0.0067(10) -0.0061(10)
N5 0.0443(11) 0.0520(12) 0.0630(13) -0.0038(9) 0.0010(10) 0.0111(10)
N6 0.0604(13) 0.0391(10) 0.0459(11) -0.0011(9) -0.0011(10) 0.0014(8)
N7 0.0669(16) 0.0596(14) 0.0886(19) -0.0055(12) -0.0062(14) 0.0114(13)
O1 0.205(4) 0.152(3) 0.110(2) 0.073(3) 0.070(2) 0.041(2)
O2 0.139(2) 0.0762(16) 0.163(3) 0.0177(16) 0.081(2) 0.0111(16)
O3 0.129(3) 0.161(3) 0.156(3) -0.015(2) -0.026(2) -0.041(2)
O7 0.193(3) 0.0905(19) 0.128(2) -0.043(2) -0.019(2) -0.0230(18)
O5 0.444(9) 0.326(7) 0.093(2) -0.239(7) 0.102(4) -0.069(3)
O6 0.210(4) 0.188(4) 0.177(4) 0.100(4) -0.041(3) -0.064(3)
O4 0.119(2) 0.0703(17) 0.218(4) -0.0211(16) 0.035(2) -0.0040(19)
O8 0.171(4) 0.218(4) 0.116(3) 0.051(3) -0.051(3) -0.036(3)
C1 0.0558(16) 0.0488(15) 0.0806(19) -0.0134(12) -0.0089(14) 0.0109(13)
C2 0.0631(16) 0.0450(13) 0.0603(15) -0.0042(12) -0.0110(13) 0.0010(11)
C3 0.088(2) 0.0440(14) 0.096(2) -0.0087(14) -0.0103(19) -0.0130(15)
C4 0.109(3) 0.0564(18) 0.090(2) 0.0036(18) -0.004(2) -0.0258(17)
C5 0.095(2) 0.0576(17) 0.0675(19) 0.0159(17) 0.0118(17) -0.0092(14)
C6 0.0728(18) 0.0482(14) 0.0516(15) 0.0065(13) 0.0053(13) -0.0005(11)
C7 0.092(2) 0.0624(16) 0.0470(14) 0.0097(16) 0.0017(15) 0.0088(13)
C8 0.0794(19) 0.0471(14) 0.0595(16) 0.0059(13) 0.0219(15) 0.0056(12)
C9 0.113(3) 0.0632(18) 0.081(2) 0.0067(19) 0.039(2) 0.0165(16)
C10 0.106(3) 0.068(2) 0.115(3) -0.015(2) 0.048(3) 0.012(2)
C11 0.073(2) 0.068(2) 0.120(3) -0.0160(16) 0.031(2) -0.007(2)
C12 0.0546(15) 0.0480(14) 0.085(2) -0.0024(12) 0.0189(14) -0.0070(13)
C13 0.0594(17) 0.0685(18) 0.0709(19) -0.0043(14) 0.0164(15) -0.0244(15)
C14 0.0490(15) 0.0834(19) 0.0518(15) -0.0110(14) 0.0128(12) -0.0136(14)
C15 0.0575(17) 0.124(3) 0.0479(16) -0.0121(18) 0.0106(14) -0.0188(17)
C16 0.0584(19) 0.158(4) 0.0440(16) -0.021(2) 0.0064(14) -0.002(2)
C17 0.0565(17) 0.112(3) 0.0555(17) -0.0132(17) -0.0039(14) 0.0173(18)
C18 0.0456(14) 0.0745(18) 0.0527(14) -0.0133(13) -0.0027(11) 0.0105(13)
C19 0.0658(18) 0.0464(14) 0.100(2) 0.0103(13) 0.0088(16) -0.0039(15)
C20 0.0598(18) 0.0641(18) 0.107(3) 0.0137(15) 0.0087(17) 0.0053(17)
C21 0.0582(17) 0.0647(17) 0.097(2) -0.0043(14) 0.0217(16) 0.0192(16)
C22 0.0502(17) 0.069(2) 0.140(3) -0.0061(15) 0.0032(18) 0.022(2)
C23 0.101(3) 0.075(2) 0.0618(18) -0.0094(18) -0.0324(18) -0.0011(15)
C24 0.073(2) 0.073(2) 0.101(3) 0.0026(17) -0.0307(19) 0.0151(18)
C30 0.073(2) 0.0676(18) 0.0725(19) 0.0057(15) -0.0145(16) 0.0136(15)
C31 0.083(2) 0.0560(17) 0.103(2) 0.0025(15) 0.0422(19) -0.0033(16)
C32 0.0623(19) 0.087(2) 0.094(2) -0.0129(16) -0.0040(17) -0.0008(19)

loop_
_atom_type_symbol
_atom_type_description
_atom_type_scat_dispersion_real
_atom_type_scat_dispersion_imag
_atom_type_scat_source
C C 0.0033 0.0016 'International Tables Vol C Tables 4.2.6.8 and 6.1.1.4'
H H 0.0000 0.0000 'International Tables Vol C Tables 4.2.6.8 and 6.1.1.4'
N N 0.0061 0.0033 'International Tables Vol C Tables 4.2.6.8 and 6.1.1.4'
O O 0.0106 0.0060 'International Tables Vol C Tables 4.2.6.8 and 6.1.1.4'
Cl Cl 0.1484 0.1585 'International Tables Vol C Tables 4.2.6.8 and 6.1.1.4'
Fe Fe 0.3463 0.8444 'International Tables Vol C Tables 4.2.6.8 and 6.1.1.4'

loop_
_geom_angle_atom_site_label_1
_geom_angle_atom_site_label_2
_geom_angle_atom_site_label_3
_geom_angle_site_symmetry_1
_geom_angle_site_symmetry_3
_geom_angle
_geom_angle_publ_flag
N5 Fe1 N4 . . 98.36(8) ?
N5 Fe1 N1 . . 96.63(9) ?
N4 Fe1 N1 . . 96.12(9) ?
N5 Fe1 N3 . . 85.72(8) ?
N4 Fe1 N3 . . 75.72(8) ?
N1 Fe1 N3 . . 171.77(8) ?
N5 Fe1 N2 . . 171.36(8) ?
N4 Fe1 N2 . . 86.52(8) ?
N1 Fe1 N2 . . 75.67(9) ?
N3 Fe1 N2 . . 102.45(8) ?
N5 Fe1 N6 . . 74.89(8) ?
N4 Fe1 N6 . . 173.07(8) ?
N1 Fe1 N6 . . 86.33(8) ?
N3 Fe1 N6 . . 101.89(7) ?
N2 Fe1 N6 . . 100.38(7) ?
O4 Cl1 O1 . . 113.0(3) ?
O4 Cl1 O2 . . 112.42(18) ?
O1 Cl1 O2 . . 112.33(18) ?
O4 Cl1 O3 . . 105.9(2) ?
O1 Cl1 O3 . . 103.8(3) ?
O2 Cl1 O3 . . 108.8(2) ?
O5 Cl2 O6 . . 111.7(5) ?
O5 Cl2 O7 . . 107.5(3) ?
O6 Cl2 O7 . . 112.6(3) ?
O5 Cl2 O8 . . 111.4(4) ?
O6 Cl2 O8 . . 100.2(3) ?
O7 Cl2 O8 . . 113.4(3) ?
C7 N1 C23 . . 118.9(3) ?
C7 N1 Fe1 . . 117.0(2) ?
C23 N1 Fe1 . . 124.0(2) ?
C12 N2 C8 . . 117.9(2) ?
C12 N2 Fe1 . . 132.59(19) ?
C8 N2 Fe1 . . 109.51(18) ?
C18 N3 C14 . . 117.6(2) ?
C18 N3 Fe1 . . 132.08(18) ?
C14 N3 Fe1 . . 110.01(18) ?
C13 N4 C19 . . 118.2(2) ?
C13 N4 Fe1 . . 116.63(19) ?
C19 N4 Fe1 . . 125.1(2) ?
C1 N5 C21 . . 119.1(2) ?
C1 N5 Fe1 . . 117.90(19) ?
C21 N5 Fe1 . . 123.02(18) ?
C6 N6 C2 . . 118.1(2) ?
C6 N6 Fe1 . . 131.92(17) ?
C2 N6 Fe1 . . 109.94(17) ?
C24 N7 C20 . . 117.4(3) ?
C24 N7 C22 . . 117.1(3) ?
C20 N7 C22 . . 116.9(3) ?
N5 C1 C2 . . 120.6(2) ?
N5 C1 H11 . . 119.7 ?
C2 C1 H11 . . 119.7 ?
N6 C2 C3 . . 122.9(3) ?
N6 C2 C1 . . 116.4(2) ?
C3 C2 C1 . . 120.7(3) ?
C2 C3 C4 . . 118.4(3) ?
C2 C3 H13 . . 120.8 ?
C4 C3 H13 . . 120.8 ?
C5 C4 C3 . . 119.4(3) ?
C5 C4 H14 . . 120.3 ?
C3 C4 H14 . . 120.3 ?
C4 C5 C6 . . 120.8(3) ?
C4 C5 H15 . . 119.6 ?
C6 C5 H15 . . 119.6 ?
N6 C6 C5 . . 120.4(3) ?
N6 C6 C31 . . 118.9(2) ?
C5 C6 C31 . . 120.7(3) ?
N1 C7 C8 . . 120.7(3) ?
N1 C7 H17 . . 119.6 ?
C8 C7 H17 . . 119.6 ?
N2 C8 C9 . . 122.7(3) ?
N2 C8 C7 . . 117.2(2) ?
C9 C8 C7 . . 120.2(3) ?
C8 C9 C10 . . 118.7(3) ?
C8 C9 H19 . . 120.6 ?
C10 C9 H19 . . 120.6 ?
C11 C10 C9 . . 118.3(3) ?
C11 C10 H110 . . 120.8 ?
C9 C10 H110 . . 120.8 ?
C10 C11 C12 . . 120.6(4) ?
C10 C11 H111 . . 119.7 ?
C12 C11 H111 . . 119.7 ?
N2 C12 C11 . . 121.7(3) ?
N2 C12 C32 . . 119.2(2) ?
C11 C12 C32 . . 119.0(3) ?
N4 C13 C14 . . 120.7(2) ?
N4 C13 H113 . . 119.6 ?
C14 C13 H113 . . 119.6 ?
N3 C14 C15 . . 123.0(3) ?
N3 C14 C13 . . 116.7(2) ?
C15 C14 C13 . . 120.2(3) ?
C16 C15 C14 . . 119.1(3) ?
C16 C15 H115 . . 120.4 ?
C14 C15 H115 . . 120.4 ?
C15 C16 C17 . . 118.7(3) ?
C15 C16 H116 . . 120.7 ?
C17 C16 H116 . . 120.7 ?
C16 C17 C18 . . 120.5(3) ?
C16 C17 H117 . . 119.8 ?
C18 C17 H117 . . 119.8 ?
N3 C18 C17 . . 121.0(3) ?
N3 C18 C30 . . 118.5(2) ?
C17 C18 C30 . . 120.6(3) ?
N4 C19 C20 . . 109.4(2) ?
N4 C19 H119 . . 109.8 ?
C20 C19 H119 . . 109.8 ?
N4 C19 H219 . . 109.8 ?
C20 C19 H219 . . 109.8 ?
H119 C19 H219 . . 108.2 ?
N7 C20 C19 . . 111.1(2) ?
N7 C20 H120 . . 109.4 ?
C19 C20 H120 . . 109.4 ?
N7 C20 H220 . . 109.4 ?
C19 C20 H220 . . 109.4 ?
H120 C20 H220 . . 108.0 ?
N5 C21 C22 . . 108.1(3) ?
N5 C21 H121 . . 110.1 ?
C22 C21 H121 . . 110.1 ?
N5 C21 H221 . . 110.1 ?
C22 C21 H221 . . 110.1 ?
H121 C21 H221 . . 108.4 ?
N7 C22 C21 . . 111.0(2) ?
N7 C22 H122 . . 109.4 ?
C21 C22 H122 . . 109.4 ?
N7 C22 H222 . . 109.4 ?
C21 C22 H222 . . 109.4 ?
H122 C22 H222 . . 108.0 ?
N1 C23 C24 . . 110.6(3) ?
N1 C23 H123 . . 109.5 ?
C24 C23 H123 . . 109.5 ?
N1 C23 H223 . . 109.5 ?
C24 C23 H223 . . 109.5 ?
H123 C23 H223 . . 108.1 ?
N7 C24 C23 . . 113.0(3) ?
N7 C24 H124 . . 109.0 ?
C23 C24 H124 . . 109.0 ?
N7 C24 H224 . . 109.0 ?
C23 C24 H224 . . 109.0 ?
H124 C24 H224 . . 107.8 ?
C18 C30 H130 . . 109.5 ?
C18 C30 H230 . . 109.5 ?
H130 C30 H230 . . 109.5 ?
C18 C30 H330 . . 109.5 ?
H130 C30 H330 . . 109.5 ?
H230 C30 H330 . . 109.5 ?
C6 C31 H131 . . 109.5 ?
C6 C31 H231 . . 109.5 ?
H131 C31 H231 . . 109.5 ?
C6 C31 H331 . . 109.5 ?
H131 C31 H331 . . 109.5 ?
H231 C31 H331 . . 109.5 ?
C12 C32 H132 . . 109.5 ?
C12 C32 H232 . . 109.5 ?
H132 C32 H232 . . 109.5 ?
C12 C32 H332 . . 109.5 ?
H132 C32 H332 . . 109.5 ?
H232 C32 H332 . . 109.5 ?

loop_
_geom_bond_atom_site_label_1
_geom_bond_atom_site_label_2
_geom_bond_site_symmetry_2
_geom_bond_distance
_geom_bond_publ_flag
Fe1 N5 . 2.121(2) ?
Fe1 N4 . 2.127(2) ?
Fe1 N1 . 2.140(2) ?
Fe1 N3 . 2.282(2) ?
Fe1 N2 . 2.311(2) ?
Fe1 N6 . 2.3160(19) ?
Cl1 O4 . 1.390(3) ?
Cl1 O1 . 1.395(3) ?
Cl1 O2 . 1.408(3) ?
Cl1 O3 . 1.435(4) ?
Cl2 O5 . 1.256(4) ?
Cl2 O6 . 1.386(4) ?
Cl2 O7 . 1.386(3) ?
Cl2 O8 . 1.406(3) ?
N1 C7 . 1.261(4) ?
N1 C23 . 1.485(4) ?
N2 C12 . 1.336(4) ?
N2 C8 . 1.362(4) ?
N3 C18 . 1.337(3) ?
N3 C14 . 1.356(3) ?
N4 C13 . 1.256(4) ?
N4 C19 . 1.459(4) ?
N5 C1 . 1.254(3) ?
N5 C21 . 1.474(4) ?
N6 C6 . 1.344(3) ?
N6 C2 . 1.351(3) ?
N7 C24 . 1.423(4) ?
N7 C20 . 1.451(4) ?
N7 C22 . 1.457(4) ?
C1 C2 . 1.457(4) ?
C1 H11 . 0.9300 ?
C2 C3 . 1.378(4) ?
C3 C4 . 1.379(5) ?
C3 H13 . 0.9300 ?
C4 C5 . 1.337(5) ?
C4 H14 . 0.9300 ?
C5 C6 . 1.405(4) ?
C5 H15 . 0.9300 ?
C6 C31 . 1.486(4) ?
C7 C8 . 1.465(4) ?
C7 H17 . 0.9300 ?
C8 C9 . 1.373(4) ?
C9 C10 . 1.404(6) ?
C9 H19 . 0.9300 ?
C10 C11 . 1.352(6) ?
C10 H110 . 0.9300 ?
C11 C12 . 1.392(4) ?
C11 H111 . 0.9300 ?
C12 C32 . 1.469(5) ?
C13 C14 . 1.453(4) ?
C13 H113 . 0.9300 ?
C14 C15 . 1.372(4) ?
C15 C16 . 1.360(5) ?
C15 H115 . 0.9300 ?
C16 C17 . 1.363(5) ?
C16 H116 . 0.9300 ?
C17 C18 . 1.395(4) ?
C17 H117 . 0.9300 ?
C18 C30 . 1.488(4) ?
C19 C20 . 1.503(4) ?
C19 H119 . 0.9700 ?
C19 H219 . 0.9700 ?
C20 H120 . 0.9700 ?
C20 H220 . 0.9700 ?
C21 C22 . 1.531(4) ?
C21 H121 . 0.9700 ?
C21 H221 . 0.9700 ?
C22 H122 . 0.9700 ?
C22 H222 . 0.9700 ?
C23 C24 . 1.507(5) ?
C23 H123 . 0.9700 ?
C23 H223 . 0.9700 ?
C24 H124 . 0.9700 ?
C24 H224 . 0.9700 ?
C30 H130 . 0.9600 ?
C30 H230 . 0.9600 ?
C30 H330 . 0.9600 ?
C31 H131 . 0.9600 ?
C31 H231 . 0.9600 ?
C31 H331 . 0.9600 ?
C32 H132 . 0.9600 ?
C32 H232 . 0.9600 ?
C32 H332 . 0.9600 ?
